data_7010443
loop_
_publ_author_name
'Slawin, Alexandra M. Z.'
'Woollins, J. Derek'
'Zhang, Qingzhi'

_publ_section_title
;
 Novel chiral phosphine ligands and complexes from amino acid esters
;
_journal_issue 5
_journal_name_full 'Journal of the Chemical Society, Dalton Transactions'
_journal_page_first 621
_journal_paper_doi 10.1039/b009074n
_journal_year 2001
_chemical_compound_source -
_chemical_formula_analytical 'C28 H27 N O2 P2 S'
_chemical_formula_moiety 'C28 H27 N O2 P2 S'
_chemical_formula_structural 'C28 H27 N O2 P2 S'
_chemical_formula_sum 'C28 H27 N O2 P2 S'
_chemical_formula_weight 503.51
_chemical_melting_point ?
_space_group_IT_number 19
_symmetry_cell_setting orthorhombic
_symmetry_space_group_name_Hall 'P 2ac 2ab'
_symmetry_space_group_name_H-M 'P 21 21 21'
_atom_sites_solution_hydrogens geom
_atom_sites_solution_primary direct
_atom_sites_solution_secondary difmap
_audit_creation_method SHELXL
_cell_angle_alpha 90.00
_cell_angle_beta 90.00
_cell_angle_gamma 90.00
_cell_formula_units_Z 4
_cell_length_a 8.8209(6)
_cell_length_b 11.8478(7)
_cell_length_c 25.471(2)
_cell_measurement_reflns_used 57
_cell_measurement_temperature 298(2)
_cell_measurement_theta_max 168
_cell_measurement_theta_min 12
_cell_volume 2661.9(3)
_computing_cell_refinement SMART/SAINT
_computing_data_collection SMART
_computing_data_reduction SAINT
_computing_molecular_graphics SHELXTL
_computing_publication_material SHELXTL
_computing_structure_refinement 'SHELXL-93 (Sheldrick, 1993)'
_computing_structure_solution 'SHELXS-86 (Sheldrick, 1990)'
_diffrn_ambient_temperature 298(2)
_diffrn_measurement_device SMART
_diffrn_measurement_method CCD
_diffrn_radiation_monochromator graphite
_diffrn_radiation_source 'fine-focus sealed tube'
_diffrn_radiation_type MoK\a
_diffrn_radiation_wavelength 0.71073
_diffrn_reflns_av_R_equivalents 0.0348
_diffrn_reflns_av_sigmaI/netI 0.0455
_diffrn_reflns_limit_h_max 9
_diffrn_reflns_limit_h_min -9
_diffrn_reflns_limit_k_max 10
_diffrn_reflns_limit_k_min -13
_diffrn_reflns_limit_l_max 28
_diffrn_reflns_limit_l_min -28
_diffrn_reflns_number 11599
_diffrn_reflns_theta_max 23.26
_diffrn_reflns_theta_min 1.60
_diffrn_standards_decay_% -
_diffrn_standards_interval_count -
_diffrn_standards_interval_time -
_diffrn_standards_number -
_exptl_absorpt_coefficient_mu 0.267
_exptl_absorpt_correction_T_max 1.000000
_exptl_absorpt_correction_T_min 0.779750
_exptl_absorpt_correction_type sadabs
_exptl_crystal_colour colourless
_exptl_crystal_density_diffrn 1.256
_exptl_crystal_density_meas ?
_exptl_crystal_density_method -
_exptl_crystal_description prism
_exptl_crystal_F_000 1056
_exptl_crystal_size_max .32
_exptl_crystal_size_mid .24
_exptl_crystal_size_min .11
_refine_diff_density_max 0.281
_refine_diff_density_min -0.138
_refine_diff_density_rms 0.029
_refine_ls_abs_structure_details 'Flack H D (1983), Acta Cryst. A39, 876-881'
_refine_ls_abs_structure_Flack -0.03(7)
_refine_ls_extinction_coef 0.0008(4)
_refine_ls_extinction_expression Fc^*^=kFc[1+0.001xFc^2^\l^3^/sin(2\q)]^-1/4^
_refine_ls_extinction_method SHELXL
_refine_ls_goodness_of_fit_all 0.872
_refine_ls_goodness_of_fit_obs 0.938
_refine_ls_hydrogen_treatment riding
_refine_ls_matrix_type full
_refine_ls_number_parameters 308
_refine_ls_number_reflns 3816
_refine_ls_number_restraints 0
_refine_ls_restrained_S_all 0.907
_refine_ls_restrained_S_obs 0.938
_refine_ls_R_factor_all 0.0505
_refine_ls_R_factor_obs 0.0319
_refine_ls_shift/esd_max 0.001
_refine_ls_shift/esd_mean 0.000
_refine_ls_structure_factor_coef Fsqd
_refine_ls_weighting_details 'w=1/[\s^2^(Fo^2^)+(0.0395P)^2^+0.0000P] where P=(Fo^2^+2Fc^2^)/3'
_refine_ls_weighting_scheme calc
_refine_ls_wR_factor_all 0.0697
_refine_ls_wR_factor_obs 0.0627
_reflns_number_observed 2944
_reflns_number_total 3830
_reflns_observed_criterion >2sigma(I)
_cod_data_source_file b009074n.txt
_cod_data_source_block 11
_cod_depositor_comments
;
The following automatic conversions were performed:
'_symmetry_cell_setting' value 'Orthorhombic' changed to 'orthorhombic'
according to '/home/adriana/struct/CIF-dictionaries/cif_core.dic'
dictionary named 'cif_core.dic' version 2.4.1 from 2010-06-29.

Automatic conversion script
Id: cif_fix_enum 1555 2011-01-17 13:19:09Z saulius 

The following automatic conversions were performed:

'_chemical_melting_point' value '-' was changed to '?' - the value is
undefined or not given.

Automatic conversion script
Id: cif_fix_values 1569 2011-02-09 13:29:24Z adriana 

The following automatic conversions were performed:

'_exptl_crystal_density_meas' value '-' was changed to '?' - the
value is perceived as not measured.

Automatic conversion script
Id: cif_fix_values 3008 2015-01-20 13:52:24Z robertas 

The following automatic conversions were performed:

'_refine_ls_weighting_scheme' value 'calc
w=1/[\s^2^(Fo^2^)+(0.0395P)^2^+0.0000P] where P=(Fo^2^+2Fc^2^)/3' was
changed to 'calc'. New tag '_refine_ls_weighting_details' was
created. The value of the new tag was set to
'w=1/[\s^2^(Fo^2^)+(0.0395P)^2^+0.0000P] where P=(Fo^2^+2Fc^2^)/3'.

Automatic conversion script
Id: cif_fix_values 3143 2015-03-26 13:38:13Z robertas 
;
_cod_original_sg_symbol_H-M P2(1)2(1)2(1)
_cod_database_code 7010443

loop_
_symmetry_equiv_pos_as_xyz
'x, y, z'
'-x+1/2, -y, z+1/2'
'-x, y+1/2, -z+1/2'
'x+1/2, -y+1/2, -z'

loop_
_atom_site_aniso_label
_atom_site_aniso_U_11
_atom_site_aniso_U_22
_atom_site_aniso_U_33
_atom_site_aniso_U_23
_atom_site_aniso_U_13
_atom_site_aniso_U_12
S1 0.0647(5) 0.0540(5) 0.0790(5) -0.0095(4) -0.0147(4) -0.0126(4)
P1 0.0520(5) 0.0412(4) 0.0474(4) -0.0034(4) -0.0053(4) -0.0031(4)
N1 0.0455(14) 0.0398(12) 0.0429(12) -0.0019(11) 0.0006(10) -0.0037(11)
P2 0.0504(5) 0.0475(4) 0.0484(4) -0.0029(4) -0.0037(4) -0.0084(4)
C1 0.044(2) 0.044(2) 0.054(2) -0.0034(14) 0.0002(15) -0.0047(14)
C2 0.052(2) 0.051(2) 0.065(2) -0.004(2) 0.000(2) -0.002(2)
O2 0.0464(14) 0.106(2) 0.097(2) -0.0048(14) 0.0021(13) -0.0170(13)
O3 0.0647(14) 0.0692(14) 0.0610(13) 0.0063(11) -0.0144(11) -0.0025(11)
C3 0.090(3) 0.116(3) 0.083(2) 0.000(2) -0.045(2) 0.009(2)
C4 0.068(2) 0.067(2) 0.056(2) 0.007(2) 0.009(2) -0.011(2)
C5 0.056(2) 0.051(2) 0.050(2) -0.0090(15) -0.0046(15) -0.002(2)
C6 0.090(3) 0.070(2) 0.059(2) -0.008(2) 0.003(2) 0.015(2)
C7 0.097(3) 0.126(3) 0.062(2) -0.020(2) 0.017(2) 0.026(3)
C8 0.096(3) 0.127(4) 0.056(2) 0.016(2) 0.012(2) 0.013(3)
C9 0.098(3) 0.095(3) 0.062(2) 0.015(2) 0.012(2) 0.009(2)
C10 0.080(2) 0.070(2) 0.047(2) 0.003(2) 0.009(2) 0.010(2)
C11 0.060(2) 0.0361(15) 0.052(2) -0.0075(15) -0.0097(15) 0.0009(15)
C12 0.056(2) 0.055(2) 0.069(2) 0.008(2) -0.011(2) -0.004(2)
C13 0.066(2) 0.070(2) 0.089(2) 0.004(2) -0.019(2) -0.001(2)
C14 0.087(3) 0.063(2) 0.084(3) 0.004(2) -0.030(2) 0.008(2)
C15 0.103(3) 0.055(2) 0.066(2) 0.010(2) -0.007(2) 0.009(2)
C16 0.069(2) 0.050(2) 0.063(2) 0.001(2) -0.001(2) 0.002(2)
C17 0.059(2) 0.056(2) 0.052(2) -0.007(2) -0.013(2) -0.011(2)
C18 0.073(2) 0.075(2) 0.051(2) -0.007(2) -0.002(2) -0.014(2)
C19 0.085(3) 0.113(3) 0.052(2) -0.013(2) -0.002(2) -0.028(2)
C20 0.112(3) 0.142(4) 0.050(2) -0.002(3) -0.016(2) -0.030(3)
C21 0.116(3) 0.104(3) 0.076(3) 0.014(3) -0.042(3) -0.014(3)
C22 0.092(3) 0.075(2) 0.060(2) -0.002(2) -0.026(2) -0.002(2)
C23 0.058(2) 0.047(2) 0.051(2) -0.0018(14) 0.010(2) -0.007(2)
C24 0.072(2) 0.050(2) 0.057(2) 0.002(2) 0.005(2) -0.004(2)
C25 0.099(3) 0.064(2) 0.066(2) 0.011(2) 0.013(2) 0.009(2)
C26 0.125(4) 0.050(2) 0.090(3) 0.015(2) 0.036(3) 0.005(2)
C27 0.109(3) 0.047(2) 0.104(3) -0.019(2) 0.034(3) -0.020(2)
C28 0.067(2) 0.056(2) 0.073(2) -0.011(2) 0.009(2) -0.018(2)

loop_
_atom_site_label
_atom_site_type_symbol
_atom_site_fract_x
_atom_site_fract_y
_atom_site_fract_z
_atom_site_U_iso_or_equiv
_atom_site_thermal_displace_type
_atom_site_occupancy
_atom_site_calc_flag
_atom_site_refinement_flags
_atom_site_disorder_group
S1 S 0.51363(9) 0.15325(7) 0.17129(3) 0.0659(2) Uani 1 d . .
P1 P 0.33673(9) 0.06045(6) 0.15682(3) 0.0468(2) Uani 1 d . .
N1 N 0.3778(2) -0.0618(2) 0.12559(7) 0.0427(5) Uani 1 d . .
P2 P 0.22367(8) -0.14624(6) 0.10958(3) 0.0488(2) Uani 1 d . .
C1 C 0.5273(3) -0.0784(2) 0.09960(10) 0.0475(7) Uani 1 d . .
H1A H 0.5250(3) -0.1560(2) 0.08621(10) 0.057 Uiso 1 calc R .
C2 C 0.6628(4) -0.0742(2) 0.13583(12) 0.0560(7) Uani 1 d . .
O2 O 0.7867(2) -0.0474(2) 0.12130(9) 0.0833(7) Uani 1 d . .
O3 O 0.6327(2) -0.1110(2) 0.18399(8) 0.0650(6) Uani 1 d . .
C3 C 0.7586(4) -0.1040(3) 0.22039(13) 0.0964(13) Uani 1 d . .
H3A H 0.7275(4) -0.1322(3) 0.25407(13) 0.145 Uiso 1 calc R .
H3B H 0.7901(4) -0.0268(3) 0.22376(13) 0.145 Uiso 1 calc R .
H3C H 0.8415(4) -0.1486(3) 0.20747(13) 0.145 Uiso 1 calc R .
C4 C 0.5538(3) -0.0041(3) 0.05102(10) 0.0637(9) Uani 1 d . .
H4A H 0.4668(3) -0.0078(3) 0.02848(10) 0.096 Uiso 1 calc R .
H4B H 0.6415(3) -0.0305(3) 0.03238(10) 0.096 Uiso 1 calc R .
H4C H 0.5698(3) 0.0726(3) 0.06186(10) 0.096 Uiso 1 calc R .
C5 C 0.2382(3) 0.0194(2) 0.21610(10) 0.0524(8) Uani 1 d . .
C6 C 0.1419(4) 0.0956(3) 0.24102(12) 0.0731(10) Uani 1 d . .
H6A H 0.1225(4) 0.1656(3) 0.22600(12) 0.088 Uiso 1 calc R .
C7 C 0.0754(4) 0.0663(4) 0.28829(14) 0.0946(12) Uani 1 d . .
H7A H 0.0112(4) 0.1173(4) 0.30487(14) 0.114 Uiso 1 calc R .
C8 C 0.1022(4) -0.0362(4) 0.31105(14) 0.0929(13) Uani 1 d . .
H8A H 0.0565(4) -0.0549(4) 0.34280(14) 0.111 Uiso 1 calc R .
C9 C 0.1956(4) -0.1100(3) 0.28696(13) 0.0848(11) Uani 1 d . .
H9A H 0.2135(4) -0.1803(3) 0.30203(13) 0.102 Uiso 1 calc R .
C10 C 0.2651(4) -0.0820(3) 0.23999(11) 0.0657(9) Uani 1 d . .
H10A H 0.3313(4) -0.1331(3) 0.22439(11) 0.079 Uiso 1 calc R .
C11 C 0.1999(3) 0.1365(2) 0.11650(10) 0.0492(7) Uani 1 d . .
C12 C 0.0460(3) 0.1238(2) 0.12114(11) 0.0602(8) Uani 1 d . .
H12A H 0.0069(3) 0.0747(2) 0.14621(11) 0.072 Uiso 1 calc R .
C13 C -0.0523(4) 0.1836(3) 0.08866(14) 0.0748(10) Uani 1 d . .
H13A H -0.1565(4) 0.1764(3) 0.09298(14) 0.090 Uiso 1 calc R .
C14 C 0.0040(5) 0.2530(3) 0.05043(13) 0.0780(10) Uani 1 d . .
H14A H -0.0620(5) 0.2930(3) 0.02883(13) 0.094 Uiso 1 calc R .
C15 C 0.1581(5) 0.2637(3) 0.04395(12) 0.0747(10) Uani 1 d . .
H15A H 0.1964(5) 0.3087(3) 0.01714(12) 0.090 Uiso 1 calc R .
C16 C 0.2556(4) 0.2077(2) 0.07721(11) 0.0605(8) Uani 1 d . .
H16A H 0.3597(4) 0.2173(2) 0.07349(11) 0.073 Uiso 1 calc R .
C17 C 0.2257(3) -0.1466(3) 0.03722(10) 0.0558(8) Uani 1 d . .
C18 C 0.3129(4) -0.2175(3) 0.00618(11) 0.0663(9) Uani 1 d . .
H18A H 0.3732(4) -0.2720(3) 0.02208(11) 0.080 Uiso 1 calc R .
C19 C 0.3120(4) -0.2087(3) -0.04747(12) 0.0830(11) Uani 1 d . .
H19A H 0.3715(4) -0.2569(3) -0.06765(12) 0.100 Uiso 1 calc R .
C20 C 0.2232(5) -0.1289(4) -0.07131(14) 0.1014(14) Uani 1 d . .
H20A H 0.2231(5) -0.1227(4) -0.10770(14) 0.122 Uiso 1 calc R .
C21 C 0.1346(5) -0.0585(4) -0.0418(2) 0.0987(13) Uani 1 d . .
H21A H 0.0749(5) -0.0043(4) -0.0582(2) 0.118 Uiso 1 calc R .
C22 C 0.1338(4) -0.0678(3) 0.01292(12) 0.0759(10) Uani 1 d . .
H22A H 0.0716(4) -0.0211(3) 0.03290(12) 0.091 Uiso 1 calc R .
C23 C 0.2879(3) -0.2896(2) 0.12365(11) 0.0521(8) Uani 1 d . .
C24 C 0.3999(4) -0.3175(2) 0.15976(11) 0.0599(8) Uani 1 d . .
H24A H 0.4545(4) -0.2605(2) 0.17633(11) 0.072 Uiso 1 calc R .
C25 C 0.4313(4) -0.4294(3) 0.17134(12) 0.0766(10) Uani 1 d . .
H25A H 0.5062(4) -0.4469(3) 0.19572(12) 0.092 Uiso 1 calc R .
C26 C 0.3530(5) -0.5142(3) 0.14720(14) 0.0881(12) Uani 1 d . .
H26A H 0.3765(5) -0.5892(3) 0.15422(14) 0.106 Uiso 1 calc R .
C27 C 0.2404(4) -0.4882(3) 0.11284(14) 0.0869(11) Uani 1 d . .
H27A H 0.1850(4) -0.5460(3) 0.09724(14) 0.104 Uiso 1 calc R .
C28 C 0.2070(3) -0.3775(2) 0.10076(12) 0.0653(9) Uani 1 d . .
H28B H 0.1297(3) -0.3615(2) 0.07708(12) 0.078 Uiso 1 calc R .

loop_
_atom_type_symbol
_atom_type_description
_atom_type_scat_dispersion_real
_atom_type_scat_dispersion_imag
_atom_type_scat_source
C C 0.0033 0.0016 'International Tables Vol C Tables 4.2.6.8 and 6.1.1.4'
H H 0.0000 0.0000 'International Tables Vol C Tables 4.2.6.8 and 6.1.1.4'
N N 0.0061 0.0033 'International Tables Vol C Tables 4.2.6.8 and 6.1.1.4'
P P 0.1023 0.0942 'International Tables Vol C Tables 4.2.6.8 and 6.1.1.4'
S S 0.1246 0.1234 'International Tables Vol C Tables 4.2.6.8 and 6.1.1.4'
O O 0.0106 0.0060 'International Tables Vol C Tables 4.2.6.8 and 6.1.1.4'

loop_
_geom_angle_atom_site_label_1
_geom_angle_atom_site_label_2
_geom_angle_atom_site_label_3
_geom_angle
_geom_angle_site_symmetry_1
_geom_angle_site_symmetry_3
_geom_angle_publ_flag
N1 P1 C5 105.38(11) . . ?
N1 P1 C11 107.46(10) . . ?
C5 P1 C11 106.56(14) . . ?
N1 P1 S1 113.67(8) . . ?
C5 P1 S1 112.30(9) . . ?
C11 P1 S1 111.03(10) . . ?
C1 N1 P1 120.8(2) . . ?
C1 N1 P2 120.9(2) . . ?
P1 N1 P2 115.84(11) . . ?
N1 P2 C23 104.28(12) . . ?
N1 P2 C17 103.21(11) . . ?
C23 P2 C17 101.03(14) . . ?
N1 C1 C2 115.1(2) . . ?
N1 C1 C4 114.7(2) . . ?
C2 C1 C4 110.6(2) . . ?
O2 C2 O3 123.7(3) . . ?
O2 C2 C1 122.8(3) . . ?
O3 C2 C1 113.3(3) . . ?
C2 O3 C3 114.8(2) . . ?
C10 C5 C6 118.2(3) . . ?
C10 C5 P1 121.6(2) . . ?
C6 C5 P1 120.0(2) . . ?
C7 C6 C5 119.5(3) . . ?
C8 C7 C6 121.3(4) . . ?
C9 C8 C7 119.2(3) . . ?
C8 C9 C10 120.6(3) . . ?
C5 C10 C9 121.2(3) . . ?
C12 C11 C16 118.4(3) . . ?
C12 C11 P1 123.6(2) . . ?
C16 C11 P1 118.0(2) . . ?
C11 C12 C13 120.6(3) . . ?
C14 C13 C12 120.2(3) . . ?
C13 C14 C15 120.0(3) . . ?
C14 C15 C16 119.9(3) . . ?
C15 C16 C11 120.8(3) . . ?
C22 C17 C18 118.6(3) . . ?
C22 C17 P2 116.1(2) . . ?
C18 C17 P2 125.2(2) . . ?
C19 C18 C17 121.3(3) . . ?
C20 C19 C18 119.9(4) . . ?
C21 C20 C19 120.3(3) . . ?
C20 C21 C22 120.1(4) . . ?
C17 C22 C21 119.7(3) . . ?
C24 C23 C28 117.6(3) . . ?
C24 C23 P2 124.9(2) . . ?
C28 C23 P2 117.1(2) . . ?
C25 C24 C23 120.7(3) . . ?
C26 C25 C24 120.5(3) . . ?
C27 C26 C25 119.6(3) . . ?
C26 C27 C28 121.0(4) . . ?
C27 C28 C23 120.6(3) . . ?

loop_
_geom_bond_atom_site_label_1
_geom_bond_atom_site_label_2
_geom_bond_distance
_geom_bond_site_symmetry_2
_geom_bond_publ_flag
S1 P1 1.9441(11) . ?
P1 N1 1.692(2) . ?
P1 C5 1.809(3) . ?
P1 C11 1.823(3) . ?
N1 C1 1.488(3) . ?
N1 P2 1.737(2) . ?
P2 C23 1.826(3) . ?
P2 C17 1.843(3) . ?
C1 C2 1.511(4) . ?
C1 C4 1.537(3) . ?
C2 O2 1.197(3) . ?
C2 O3 1.329(3) . ?
O3 C3 1.449(3) . ?
C5 C10 1.368(4) . ?
C5 C6 1.392(4) . ?
C6 C7 1.384(4) . ?
C7 C8 1.366(5) . ?
C8 C9 1.349(5) . ?
C9 C10 1.385(4) . ?
C11 C12 1.371(4) . ?
C11 C16 1.398(4) . ?
C12 C13 1.392(4) . ?
C13 C14 1.367(4) . ?
C14 C15 1.375(5) . ?
C15 C16 1.378(4) . ?
C17 C22 1.383(4) . ?
C17 C18 1.387(4) . ?
C18 C19 1.371(4) . ?
C19 C20 1.369(5) . ?
C20 C21 1.368(5) . ?
C21 C22 1.399(4) . ?
C23 C24 1.390(4) . ?
C23 C28 1.391(4) . ?
C24 C25 1.386(4) . ?
C25 C26 1.365(5) . ?
C26 C27 1.359(5) . ?
C27 C28 1.379(4) . ?

loop_
_geom_torsion_atom_site_label_1
_geom_torsion_atom_site_label_2
_geom_torsion_atom_site_label_3
_geom_torsion_atom_site_label_4
_geom_torsion
_geom_torsion_site_symmetry_1
_geom_torsion_site_symmetry_2
_geom_torsion_site_symmetry_3
_geom_torsion_site_symmetry_4
_geom_torsion_publ_flag
C5 P1 N1 C1 -139.1(2) . . . . ?
C11 P1 N1 C1 107.6(2) . . . . ?
S1 P1 N1 C1 -15.7(2) . . . . ?
C5 P1 N1 P2 58.72(15) . . . . ?
C11 P1 N1 P2 -54.63(15) . . . . ?
S1 P1 N1 P2 -177.90(8) . . . . ?
C1 N1 P2 C23 58.3(2) . . . . ?
P1 N1 P2 C23 -139.48(13) . . . . ?
C1 N1 P2 C17 -46.9(2) . . . . ?
P1 N1 P2 C17 115.30(15) . . . . ?
P1 N1 C1 C2 62.1(3) . . . . ?
P2 N1 C1 C2 -136.6(2) . . . . ?
P1 N1 C1 C4 -67.9(3) . . . . ?
P2 N1 C1 C4 93.4(2) . . . . ?
N1 C1 C2 O2 -153.6(3) . . . . ?
C4 C1 C2 O2 -21.6(4) . . . . ?
N1 C1 C2 O3 31.1(3) . . . . ?
C4 C1 C2 O3 163.1(2) . . . . ?
O2 C2 O3 C3 7.1(4) . . . . ?
C1 C2 O3 C3 -177.7(3) . . . . ?
N1 P1 C5 C10 28.8(3) . . . . ?
C11 P1 C5 C10 142.8(2) . . . . ?
S1 P1 C5 C10 -95.4(2) . . . . ?
N1 P1 C5 C6 -156.8(2) . . . . ?
C11 P1 C5 C6 -42.8(3) . . . . ?
S1 P1 C5 C6 79.0(2) . . . . ?
C10 C5 C6 C7 -0.9(5) . . . . ?
P1 C5 C6 C7 -175.5(3) . . . . ?
C5 C6 C7 C8 0.0(6) . . . . ?
C6 C7 C8 C9 0.1(6) . . . . ?
C7 C8 C9 C10 0.7(6) . . . . ?
C6 C5 C10 C9 1.7(5) . . . . ?
P1 C5 C10 C9 176.3(2) . . . . ?
C8 C9 C10 C5 -1.7(5) . . . . ?
N1 P1 C11 C12 89.5(3) . . . . ?
C5 P1 C11 C12 -23.1(3) . . . . ?
S1 P1 C11 C12 -145.6(2) . . . . ?
N1 P1 C11 C16 -87.6(2) . . . . ?
C5 P1 C11 C16 159.9(2) . . . . ?
S1 P1 C11 C16 37.3(2) . . . . ?
C16 C11 C12 C13 -2.3(4) . . . . ?
P1 C11 C12 C13 -179.3(2) . . . . ?
C11 C12 C13 C14 2.3(5) . . . . ?
C12 C13 C14 C15 0.1(5) . . . . ?
C13 C14 C15 C16 -2.4(5) . . . . ?
C14 C15 C16 C11 2.3(5) . . . . ?
C12 C11 C16 C15 0.0(4) . . . . ?
P1 C11 C16 C15 177.2(2) . . . . ?
N1 P2 C17 C22 -94.9(2) . . . . ?
C23 P2 C17 C22 157.4(2) . . . . ?
N1 P2 C17 C18 84.0(3) . . . . ?
C23 P2 C17 C18 -23.7(3) . . . . ?
C22 C17 C18 C19 1.6(4) . . . . ?
P2 C17 C18 C19 -177.3(2) . . . . ?
C17 C18 C19 C20 -0.2(5) . . . . ?
C18 C19 C20 C21 -0.5(6) . . . . ?
C19 C20 C21 C22 -0.2(6) . . . . ?
C18 C17 C22 C21 -2.3(5) . . . . ?
P2 C17 C22 C21 176.7(3) . . . . ?
C20 C21 C22 C17 1.6(5) . . . . ?
N1 P2 C23 C24 25.7(3) . . . . ?
C17 P2 C23 C24 132.6(2) . . . . ?
N1 P2 C23 C28 -161.7(2) . . . . ?
C17 P2 C23 C28 -54.9(2) . . . . ?
C28 C23 C24 C25 1.4(4) . . . . ?
P2 C23 C24 C25 174.0(2) . . . . ?
C23 C24 C25 C26 0.4(5) . . . . ?
C24 C25 C26 C27 -2.1(5) . . . . ?
C25 C26 C27 C28 2.0(5) . . . . ?
C26 C27 C28 C23 -0.2(5) . . . . ?
C24 C23 C28 C27 -1.5(4) . . . . ?
P2 C23 C28 C27 -174.7(2) . . . . ?

loop_
_cod_related_entry_id
_cod_related_entry_database
_cod_related_entry_code
1 ChemSpider 29317039
